data_4513459
loop_
_publ_author_name
'Pal, Tapan K.'
'Katoch, Rajesh'
'Garg, Ashish'
'Bharadwaj, Parimal K.'

_publ_section_title
;
 Metal--Organic Frameworks Built from a Linear Rigid Dicarboxylate and
 Different Colinkers: Trap of the Keto Form of Ethylacetoacetate,
 Luminescence and Ferroelectric Studies
;
_journal_issue 9
_journal_name_full 'Crystal Growth &amp; Design'
_journal_page_first 4526
_journal_paper_doi 10.1021/acs.cgd.5b00784
_journal_volume 15
_journal_year 2015
_chemical_formula_moiety 'C66 H32 Cd3 N16 O36'
_chemical_formula_sum 'C66 H32 Cd3 N16 O36'
_chemical_formula_weight 1962.28
_chemical_name_systematic
;
 ?
;
_space_group_IT_number 15
_symmetry_cell_setting monoclinic
_symmetry_space_group_name_Hall '-C 2yc'
_symmetry_space_group_name_H-M 'C 1 2/c 1'
_atom_sites_solution_hydrogens geom
_atom_sites_solution_primary direct
_atom_sites_solution_secondary difmap
_audit_creation_method SHELXL-97
_cell_angle_alpha 90.000
_cell_angle_beta 107.568(5)
_cell_angle_gamma 90.000
_cell_formula_units_Z 4
_cell_length_a 27.720(5)
_cell_length_b 11.138(5)
_cell_length_c 25.075(5)
_cell_measurement_reflns_used 999
_cell_measurement_temperature 100(2)
_cell_measurement_theta_max 25.50
_cell_measurement_theta_min 1.92
_cell_volume 7381(4)
_computing_structure_refinement 'SHELXL-97 (Sheldrick, 1997)'
_diffrn_ambient_temperature 100(2)
_diffrn_measured_fraction_theta_full 0.995
_diffrn_measured_fraction_theta_max 0.995
_diffrn_measurement_device_type /w-scans
_diffrn_radiation_monochromator graphite
_diffrn_radiation_source 'fine-focus sealed tube'
_diffrn_radiation_type MoK\a
_diffrn_radiation_wavelength 0.71073
_diffrn_reflns_av_R_equivalents 0.0699
_diffrn_reflns_av_sigmaI/netI 0.0762
_diffrn_reflns_limit_h_max 33
_diffrn_reflns_limit_h_min -32
_diffrn_reflns_limit_k_max 13
_diffrn_reflns_limit_k_min -12
_diffrn_reflns_limit_l_max 30
_diffrn_reflns_limit_l_min -21
_diffrn_reflns_number 19190
_diffrn_reflns_theta_full 25.50
_diffrn_reflns_theta_max 25.50
_diffrn_reflns_theta_min 1.92
_exptl_absorpt_coefficient_mu 0.965
_exptl_absorpt_correction_T_max 0.8609
_exptl_absorpt_correction_T_min 0.8455
_exptl_absorpt_correction_type empirical
_exptl_absorpt_process_details sadabs
_exptl_crystal_colour colorless
_exptl_crystal_density_diffrn 1.766
_exptl_crystal_density_method 'not measured'
_exptl_crystal_description block
_exptl_crystal_F_000 3888
_exptl_crystal_size_max 0.18
_exptl_crystal_size_mid 0.17
_exptl_crystal_size_min 0.16
_refine_diff_density_max 0.947
_refine_diff_density_min -0.904
_refine_diff_density_rms 0.121
_refine_ls_extinction_method none
_refine_ls_goodness_of_fit_ref 1.026
_refine_ls_hydrogen_treatment mixed
_refine_ls_matrix_type full
_refine_ls_number_parameters 547
_refine_ls_number_reflns 6840
_refine_ls_number_restraints 0
_refine_ls_restrained_S_all 1.026
_refine_ls_R_factor_all 0.0824
_refine_ls_R_factor_gt 0.0517
_refine_ls_shift/su_max 0.002
_refine_ls_shift/su_mean 0.000
_refine_ls_structure_factor_coef Fsqd
_refine_ls_weighting_details 'calc w=1/[\s^2^(Fo^2^)+(0.0550P)^2^+10.8979P] where P=(Fo^2^+2Fc^2^)/3'
_refine_ls_weighting_scheme calc
_refine_ls_wR_factor_gt 0.1105
_refine_ls_wR_factor_ref 0.1294
_reflns_number_gt 4865
_reflns_number_total 6840
_reflns_threshold_expression >2sigma(I)
_cod_data_source_file cg5b00784_si_002.cif
_cod_data_source_block 4
_cod_depositor_comments
;
The following automatic conversions were performed:

'_symmetry_cell_setting' value 'Monoclinic' changed to 'monoclinic'
according to
/usr/data/users/saulius/crontab/automatic-downloads/rss-feeds/ACS/lib/dictionaries/cif_core.dic
dictionary named 'cif_core.dic' version 2.4.2 from 2011-04-26.

Automatic conversion script
Id: cif_fix_values 3271 2015-04-21 07:52:19Z andrius 

 Adding full bibliography for 4513455--4513460.cif.
;
_cod_original_sg_symbol_H-M C2/c
_cod_database_code 4513459

loop_
_symmetry_equiv_pos_as_xyz
'x, y, z'
'-x, y, -z+1/2'
'x+1/2, y+1/2, z'
'-x+1/2, y+1/2, -z+1/2'
'-x, -y, -z'
'x, -y, z-1/2'
'-x+1/2, -y+1/2, -z'
'x+1/2, -y+1/2, z-1/2'

loop_
_atom_site_label
_atom_site_type_symbol
_atom_site_fract_x
_atom_site_fract_y
_atom_site_fract_z
_atom_site_U_iso_or_equiv
_atom_site_adp_type
_atom_site_occupancy
_atom_site_symmetry_multiplicity
_atom_site_calc_flag
_atom_site_refinement_flags
Cd1 Cd 0.5000 0.0000 0.5000 0.03080(16) Uani 1 2 d S
Cd2 Cd 0.514268(14) 0.36524(4) 0.559406(16) 0.03110(14) Uani 1 1 d .
C1 C 0.50244(18) 0.2915(5) 0.4513(2) 0.0289(12) Uani 1 1 d .
C2 C 0.50044(19) 0.2680(5) 0.3915(2) 0.0330(12) Uani 1 1 d .
C3 C 0.4722(2) 0.3432(5) 0.3499(2) 0.0382(14) Uani 1 1 d .
H3 H 0.4538 0.4060 0.3585 0.046 Uiso 1 1 calc R
C4 C 0.4716(2) 0.3243(5) 0.2956(2) 0.0368(13) Uani 1 1 d .
C5 C 0.49840(19) 0.2346(5) 0.2794(2) 0.0351(13) Uani 1 1 d .
C6 C 0.5260(2) 0.1610(5) 0.3227(2) 0.0382(14) Uani 1 1 d .
C7 C 0.5268(2) 0.1740(5) 0.3774(2) 0.0344(13) Uani 1 1 d .
H7 H 0.5447 0.1203 0.4046 0.041 Uiso 1 1 calc R
C8 C 0.54032(19) 0.1235(6) 0.6269(2) 0.0347(13) Uani 1 1 d .
C9 C 0.58704(19) 0.0813(5) 0.6719(2) 0.0319(12) Uani 1 1 d .
C10 C 0.6127(2) 0.1525(5) 0.7170(2) 0.0349(13) Uani 1 1 d .
H10 H 0.6005 0.2283 0.7216 0.042 Uiso 1 1 calc R
C11 C 0.6564(2) 0.1097(5) 0.7550(2) 0.0352(13) Uani 1 1 d .
C12 C 0.6786(2) -0.0002(5) 0.7495(2) 0.0353(13) Uani 1 1 d .
C13 C 0.6508(2) -0.0692(5) 0.7045(2) 0.0374(14) Uani 1 1 d .
C14 C 0.6060(2) -0.0319(5) 0.6666(2) 0.0375(13) Uani 1 1 d .
H14 H 0.5885 -0.0824 0.6377 0.045 Uiso 1 1 calc R
C15 C 0.6181(2) 0.3860(6) 0.6054(3) 0.0461(16) Uani 1 1 d .
C16 C 0.6710(2) 0.4122(5) 0.6439(2) 0.0374(14) Uani 1 1 d .
C17 C 0.6776(2) 0.4723(5) 0.6931(3) 0.0397(14) Uani 1 1 d .
H17 H 0.6495 0.4958 0.7036 0.048 Uiso 1 1 calc R
C18 C 0.7256(2) 0.4982(5) 0.7274(2) 0.0351(13) Uani 1 1 d .
C19 C 0.76938(19) 0.4649(5) 0.7137(2) 0.0355(13) Uani 1 1 d .
C20 C 0.7606(2) 0.4009(6) 0.6639(3) 0.0421(15) Uani 1 1 d .
C21 C 0.7127(2) 0.3742(5) 0.6294(3) 0.0444(15) Uani 1 1 d .
H21 H 0.7086 0.3308 0.5967 0.053 Uiso 1 1 calc R
C22 C 0.6212(2) 0.0379(6) 0.5401(3) 0.0479(16) Uani 1 1 d .
H22 H 0.6123 0.0899 0.5647 0.058 Uiso 1 1 calc R
C23 C 0.6715(2) 0.0273(6) 0.5441(3) 0.0556(18) Uani 1 1 d .
H23 H 0.6957 0.0703 0.5711 0.067 Uiso 1 1 calc R
C24 C 0.6863(2) -0.0491(6) 0.5070(3) 0.0443(15) Uani 1 1 d .
C25 C 0.6469(2) -0.1081(6) 0.4674(3) 0.0481(16) Uani 1 1 d .
H25 H 0.6539 -0.1572 0.4406 0.058 Uiso 1 1 calc R
C26 C 0.5977(2) -0.0936(5) 0.4680(3) 0.0419(15) Uani 1 1 d .
H26 H 0.5725 -0.1367 0.4421 0.050 Uiso 1 1 calc R
C27 C 0.7391(2) -0.0664(6) 0.5084(3) 0.0551(18) Uani 1 1 d .
H27 H 0.7448 -0.0984 0.4766 0.066 Uiso 1 1 calc R
C28 C 0.7794(2) -0.0405(7) 0.5508(3) 0.0600(19) Uani 1 1 d .
H28 H 0.7739 -0.0072 0.5824 0.072 Uiso 1 1 calc R
C29 C 0.8327(2) -0.0601(6) 0.5521(3) 0.0482(16) Uani 1 1 d .
C30 C 0.8470(2) -0.0727(7) 0.5047(3) 0.0581(19) Uani 1 1 d .
H30 H 0.8228 -0.0670 0.4699 0.070 Uiso 1 1 calc R
C31 C 0.8966(2) -0.0939(6) 0.5079(3) 0.0547(18) Uani 1 1 d .
H31 H 0.9052 -0.1019 0.4749 0.066 Uiso 1 1 calc R
C32 C 0.8697(2) -0.0683(7) 0.6018(3) 0.065(2) Uani 1 1 d .
H32 H 0.8618 -0.0584 0.6351 0.079 Uiso 1 1 calc R
C33 C 0.9189(2) -0.0912(6) 0.6031(3) 0.0540(18) Uani 1 1 d .
H33 H 0.9434 -0.0986 0.6377 0.065 Uiso 1 1 calc R
N1 N 0.4411(2) 0.4098(6) 0.2537(2) 0.0598(16) Uani 1 1 d .
N2 N 0.5550(2) 0.0597(5) 0.3101(2) 0.0492(14) Uani 1 1 d .
N3 N 0.6702(2) -0.1860(5) 0.6927(3) 0.0598(16) Uani 1 1 d .
N4 N 0.6802(2) 0.1869(5) 0.8033(2) 0.0514(14) Uani 1 1 d .
N5 N 0.8034(2) 0.3596(6) 0.6449(3) 0.0639(17) Uani 1 1 d .
N6 N 0.7292(2) 0.5589(5) 0.7805(2) 0.0525(14) Uani 1 1 d .
N7 N 0.58410(16) -0.0219(4) 0.5031(2) 0.0381(11) Uani 1 1 d .
N8 N 0.93311(17) -0.1033(4) 0.5570(2) 0.0386(11) Uani 1 1 d .
O1 O 0.50675(14) 0.2063(3) 0.48522(15) 0.0372(9) Uani 1 1 d .
O2 O 0.49917(14) 0.3986(3) 0.46486(15) 0.0370(9) Uani 1 1 d .
O3 O 0.4407(3) 0.5148(6) 0.2677(3) 0.114(2) Uani 1 1 d .
O4 O 0.4175(2) 0.3739(5) 0.2083(2) 0.0856(18) Uani 1 1 d .
O5 O 0.5759(3) -0.0085(5) 0.3474(2) 0.104(2) Uani 1 1 d .
O6 O 0.55811(18) 0.0496(5) 0.26359(18) 0.0692(15) Uani 1 1 d .
O7 O 0.52625(14) 0.2294(4) 0.62998(16) 0.0455(10) Uani 1 1 d .
O8 O 0.52093(14) 0.0483(4) 0.59026(16) 0.0465(11) Uani 1 1 d .
O9 O 0.6409(2) -0.2538(5) 0.6624(3) 0.129(3) Uani 1 1 d .
O10 O 0.71356(19) -0.2116(5) 0.7126(3) 0.0906(19) Uani 1 1 d .
O11 O 0.6753(2) 0.2950(5) 0.7959(2) 0.0794(16) Uani 1 1 d .
O12 O 0.7024(2) 0.1413(5) 0.8481(2) 0.0757(16) Uani 1 1 d .
O13 O 0.61128(16) 0.3088(4) 0.56942(19) 0.0656(14) Uani 1 1 d .
O14 O 0.58350(14) 0.4482(4) 0.61428(19) 0.0566(12) Uani 1 1 d .
O15 O 0.7960(2) 0.3403(8) 0.5967(3) 0.139(3) Uani 1 1 d .
O16 O 0.84329(19) 0.3440(5) 0.6799(2) 0.0877(19) Uani 1 1 d .
O17 O 0.6908(2) 0.5776(7) 0.7914(3) 0.111(2) Uani 1 1 d .
O18 O 0.76868(19) 0.5898(6) 0.8111(2) 0.101(2) Uani 1 1 d .

loop_
_atom_site_aniso_label
_atom_site_aniso_U_11
_atom_site_aniso_U_22
_atom_site_aniso_U_33
_atom_site_aniso_U_23
_atom_site_aniso_U_13
_atom_site_aniso_U_12
Cd1 0.0211(3) 0.0346(3) 0.0357(3) 0.0020(3) 0.0070(3) 0.0017(2)
Cd2 0.0200(2) 0.0423(3) 0.0281(2) 0.00002(18) 0.00304(17) 0.00129(17)
C1 0.020(3) 0.034(3) 0.034(3) 0.000(2) 0.008(2) 0.000(2)
C2 0.035(3) 0.036(3) 0.032(3) 0.005(3) 0.016(3) 0.005(3)
C3 0.041(3) 0.040(3) 0.037(3) -0.005(3) 0.017(3) 0.008(3)
C4 0.038(3) 0.044(3) 0.029(3) 0.007(3) 0.011(3) 0.007(3)
C5 0.032(3) 0.042(3) 0.035(3) 0.002(3) 0.016(3) -0.001(3)
C6 0.035(3) 0.045(4) 0.037(3) -0.006(3) 0.015(3) -0.001(3)
C7 0.036(3) 0.042(3) 0.026(3) 0.007(2) 0.012(3) 0.002(3)
C8 0.019(3) 0.053(4) 0.032(3) 0.005(3) 0.007(3) 0.002(3)
C9 0.021(3) 0.041(3) 0.033(3) 0.012(3) 0.006(2) 0.002(2)
C10 0.034(3) 0.032(3) 0.038(3) 0.004(3) 0.011(3) 0.007(2)
C11 0.026(3) 0.039(3) 0.035(3) 0.005(3) 0.001(3) 0.000(2)
C12 0.026(3) 0.041(3) 0.032(3) 0.009(3) -0.001(3) -0.001(2)
C13 0.025(3) 0.032(3) 0.048(4) 0.004(3) 0.002(3) 0.000(2)
C14 0.029(3) 0.041(3) 0.037(3) 0.005(3) 0.000(3) -0.002(2)
C15 0.033(4) 0.040(4) 0.058(4) 0.004(3) 0.002(3) 0.000(3)
C16 0.026(3) 0.034(3) 0.044(4) -0.005(3) -0.002(3) -0.004(2)
C17 0.023(3) 0.039(3) 0.052(4) -0.002(3) 0.003(3) 0.001(2)
C18 0.031(3) 0.036(3) 0.034(3) -0.006(3) 0.003(3) 0.003(2)
C19 0.023(3) 0.036(3) 0.040(3) -0.005(3) -0.003(3) -0.001(2)
C20 0.025(3) 0.051(4) 0.044(4) -0.010(3) 0.001(3) 0.003(3)
C21 0.035(3) 0.048(4) 0.040(4) -0.007(3) -0.004(3) 0.003(3)
C22 0.028(3) 0.060(4) 0.057(4) -0.011(3) 0.016(3) 0.002(3)
C23 0.024(3) 0.073(5) 0.068(5) -0.018(4) 0.011(3) -0.008(3)
C24 0.022(3) 0.056(4) 0.056(4) 0.003(3) 0.013(3) 0.004(3)
C25 0.033(3) 0.059(4) 0.053(4) -0.009(3) 0.014(3) 0.006(3)
C26 0.025(3) 0.044(4) 0.050(4) -0.001(3) 0.001(3) 0.000(3)
C27 0.033(4) 0.068(5) 0.069(5) -0.007(4) 0.022(3) 0.005(3)
C28 0.034(4) 0.079(5) 0.069(5) -0.007(4) 0.018(4) 0.004(3)
C29 0.028(3) 0.059(4) 0.058(4) 0.002(3) 0.015(3) 0.001(3)
C30 0.030(3) 0.087(5) 0.055(4) 0.019(4) 0.008(3) 0.009(3)
C31 0.036(4) 0.078(5) 0.052(4) 0.021(4) 0.014(3) 0.009(3)
C32 0.038(4) 0.101(6) 0.061(5) -0.008(4) 0.021(4) -0.002(4)
C33 0.035(4) 0.080(5) 0.049(4) -0.005(4) 0.015(3) -0.001(3)
N1 0.073(4) 0.072(4) 0.035(3) 0.012(3) 0.018(3) 0.031(3)
N2 0.059(4) 0.053(3) 0.042(3) 0.004(3) 0.025(3) 0.019(3)
N3 0.039(3) 0.040(3) 0.084(5) -0.004(3) -0.007(3) 0.005(3)
N4 0.041(3) 0.057(4) 0.047(4) -0.012(3) 0.000(3) 0.004(3)
N5 0.033(3) 0.089(5) 0.068(4) -0.020(4) 0.012(3) 0.001(3)
N6 0.029(3) 0.067(4) 0.057(4) -0.011(3) 0.007(3) 0.003(3)
N7 0.026(3) 0.040(3) 0.050(3) -0.004(2) 0.014(2) 0.002(2)
N8 0.025(2) 0.044(3) 0.046(3) 0.006(2) 0.009(2) 0.001(2)
O1 0.050(2) 0.029(2) 0.031(2) 0.0026(17) 0.0111(19) -0.0026(17)
O2 0.049(2) 0.030(2) 0.032(2) -0.0043(17) 0.0130(19) 0.0028(18)
O3 0.181(7) 0.068(4) 0.079(4) 0.014(3) 0.018(4) 0.045(4)
O4 0.086(4) 0.104(5) 0.055(4) 0.004(3) 0.003(3) 0.037(3)
O5 0.171(6) 0.090(4) 0.069(4) 0.030(3) 0.063(4) 0.085(4)
O6 0.078(3) 0.091(4) 0.041(3) -0.007(3) 0.022(3) 0.044(3)
O7 0.043(2) 0.050(3) 0.038(2) 0.013(2) 0.006(2) 0.018(2)
O8 0.036(2) 0.068(3) 0.030(2) 0.003(2) 0.0012(19) -0.002(2)
O9 0.072(4) 0.064(4) 0.197(7) -0.051(4) -0.040(4) 0.012(3)
O10 0.046(3) 0.073(4) 0.128(5) -0.038(3) -0.010(3) 0.019(3)
O11 0.092(4) 0.055(4) 0.073(4) -0.018(3) -0.001(3) 0.003(3)
O12 0.082(4) 0.083(4) 0.040(3) -0.005(3) -0.015(3) 0.018(3)
O13 0.045(3) 0.074(4) 0.064(3) -0.028(3) -0.004(2) -0.008(2)
O14 0.026(2) 0.052(3) 0.078(3) -0.010(2) -0.005(2) 0.004(2)
O15 0.064(4) 0.285(11) 0.065(4) -0.062(5) 0.014(3) 0.037(5)
O16 0.041(3) 0.119(5) 0.096(4) -0.045(4) 0.009(3) 0.019(3)
O17 0.064(4) 0.165(7) 0.111(5) -0.076(5) 0.038(4) -0.011(4)
O18 0.045(3) 0.170(6) 0.076(4) -0.064(4) -0.002(3) 0.015(4)

loop_
_atom_type_symbol
_atom_type_description
_atom_type_scat_dispersion_real
_atom_type_scat_dispersion_imag
_atom_type_scat_source
C C 0.0033 0.0016 'International Tables Vol C Tables 4.2.6.8 and 6.1.1.4'
H H 0.0000 0.0000 'International Tables Vol C Tables 4.2.6.8 and 6.1.1.4'
N N 0.0061 0.0033 'International Tables Vol C Tables 4.2.6.8 and 6.1.1.4'
O O 0.0106 0.0060 'International Tables Vol C Tables 4.2.6.8 and 6.1.1.4'
Cd Cd -0.8075 1.2024 'International Tables Vol C Tables 4.2.6.8 and 6.1.1.4'

loop_
_geom_angle_atom_site_label_1
_geom_angle_atom_site_label_2
_geom_angle_atom_site_label_3
_geom_angle
_geom_angle_site_symmetry_1
_geom_angle_site_symmetry_3
O8 Cd1 O8 180.000(1) . 5_656
O8 Cd1 N7 87.70(15) . 5_656
O8 Cd1 N7 92.30(15) 5_656 5_656
O8 Cd1 N7 92.30(15) . .
O8 Cd1 N7 87.70(15) 5_656 .
N7 Cd1 N7 180.0(2) 5_656 .
O8 Cd1 O1 85.13(14) . .
O8 Cd1 O1 94.87(14) 5_656 .
N7 Cd1 O1 91.08(15) 5_656 .
N7 Cd1 O1 88.92(15) . .
O8 Cd1 O1 94.87(14) . 5_656
O8 Cd1 O1 85.13(14) 5_656 5_656
N7 Cd1 O1 88.92(15) 5_656 5_656
N7 Cd1 O1 91.08(15) . 5_656
O1 Cd1 O1 180.000(1) . 5_656
O14 Cd2 N8 128.68(17) . 3_455
O14 Cd2 O7 84.14(16) . .
N8 Cd2 O7 91.96(15) 3_455 .
O14 Cd2 O2 115.35(16) . .
N8 Cd2 O2 94.44(15) 3_455 .
O7 Cd2 O2 147.58(14) . .
O14 Cd2 O1 128.07(14) . .
N8 Cd2 O1 103.23(15) 3_455 .
O7 Cd2 O1 93.84(14) . .
O2 Cd2 O1 53.76(12) . .
O14 Cd2 C1 124.27(16) . .
N8 Cd2 C1 101.44(16) 3_455 .
O7 Cd2 C1 120.87(15) . .
O2 Cd2 C1 26.80(14) . .
O1 Cd2 C1 27.05(13) . .
O2 C1 O1 122.4(5) . .
O2 C1 C2 116.9(5) . .
O1 C1 C2 120.7(5) . .
O2 C1 Cd2 56.3(3) . .
O1 C1 Cd2 66.4(3) . .
C2 C1 Cd2 171.3(4) . .
C7 C2 C3 119.2(5) . .
C7 C2 C1 121.5(5) . .
C3 C2 C1 119.3(5) . .
C4 C3 C2 119.4(5) . .
C4 C3 H3 120.3 . .
C2 C3 H3 120.3 . .
C3 C4 C5 123.9(5) . .
C3 C4 N1 116.1(5) . .
C5 C4 N1 120.0(5) . .
C4 C5 C6 114.5(5) . .
C4 C5 C5 119.1(4) . 2_655
C6 C5 C5 125.7(5) . 2_655
C7 C6 C5 123.9(5) . .
C7 C6 N2 116.6(5) . .
C5 C6 N2 119.5(5) . .
C6 C7 C2 119.0(5) . .
C6 C7 H7 120.5 . .
C2 C7 H7 120.5 . .
O8 C8 O7 127.5(5) . .
O8 C8 C9 115.2(5) . .
O7 C8 C9 117.3(5) . .
C10 C9 C14 118.8(5) . .
C10 C9 C8 122.9(5) . .
C14 C9 C8 118.2(5) . .
C11 C10 C9 119.5(5) . .
C11 C10 H10 120.3 . .
C9 C10 H10 120.3 . .
C10 C11 C12 123.8(5) . .
C10 C11 N4 116.7(5) . .
C12 C11 N4 119.5(5) . .
C13 C12 C11 114.3(5) . .
C13 C12 C19 123.2(5) . 4_646
C11 C12 C19 122.2(5) . 4_646
C14 C13 C12 123.7(5) . .
C14 C13 N3 115.8(5) . .
C12 C13 N3 120.4(5) . .
C13 C14 C9 119.7(5) . .
C13 C14 H14 120.2 . .
C9 C14 H14 120.2 . .
O13 C15 O14 124.2(6) . .
O13 C15 C16 120.7(6) . .
O14 C15 C16 115.1(6) . .
C17 C16 C21 119.6(5) . .
C17 C16 C15 120.4(5) . .
C21 C16 C15 120.0(5) . .
C16 C17 C18 120.4(5) . .
C16 C17 H17 119.8 . .
C18 C17 H17 119.8 . .
C17 C18 C19 122.2(5) . .
C17 C18 N6 116.7(5) . .
C19 C18 N6 121.0(5) . .
C20 C19 C18 115.1(5) . .
C20 C19 C12 123.7(5) . 4_656
C18 C19 C12 121.2(5) . 4_656
C21 C20 C19 123.0(5) . .
C21 C20 N5 116.4(5) . .
C19 C20 N5 120.6(5) . .
C16 C21 C20 119.6(6) . .
C16 C21 H21 120.2 . .
C20 C21 H21 120.2 . .
N7 C22 C23 123.9(6) . .
N7 C22 H22 118.0 . .
C23 C22 H22 118.0 . .
C22 C23 C24 119.7(6) . .
C22 C23 H23 120.1 . .
C24 C23 H23 120.1 . .
C25 C24 C23 115.5(5) . .
C25 C24 C27 121.1(6) . .
C23 C24 C27 123.4(6) . .
C26 C25 C24 120.0(6) . .
C26 C25 H25 120.0 . .
C24 C25 H25 120.0 . .
N7 C26 C25 124.0(6) . .
N7 C26 H26 118.0 . .
C25 C26 H26 118.0 . .
C28 C27 C24 125.9(6) . .
C28 C27 H27 117.0 . .
C24 C27 H27 117.0 . .
C27 C28 C29 125.5(7) . .
C27 C28 H28 117.3 . .
C29 C28 H28 117.3 . .
C32 C29 C30 117.1(6) . .
C32 C29 C28 120.1(6) . .
C30 C29 C28 122.9(6) . .
C29 C30 C31 121.0(6) . .
C29 C30 H30 119.5 . .
C31 C30 H30 119.5 . .
N8 C31 C30 122.0(6) . .
N8 C31 H31 119.0 . .
C30 C31 H31 119.0 . .
C29 C32 C33 120.1(6) . .
C29 C32 H32 120.0 . .
C33 C32 H32 120.0 . .
N8 C33 C32 123.1(6) . .
N8 C33 H33 118.4 . .
C32 C33 H33 118.4 . .
O4 N1 O3 122.9(6) . .
O4 N1 C4 119.5(6) . .
O3 N1 C4 117.6(6) . .
O6 N2 O5 122.3(5) . .
O6 N2 C6 118.8(5) . .
O5 N2 C6 118.8(5) . .
O10 N3 O9 121.4(6) . .
O10 N3 C13 120.8(5) . .
O9 N3 C13 117.8(5) . .
O12 N4 O11 123.7(6) . .
O12 N4 C11 119.6(6) . .
O11 N4 C11 116.8(5) . .
O15 N5 O16 123.9(6) . .
O15 N5 C20 118.6(6) . .
O16 N5 C20 117.5(6) . .
O18 N6 O17 121.1(6) . .
O18 N6 C18 121.2(5) . .
O17 N6 C18 117.7(5) . .
C26 N7 C22 116.7(5) . .
C26 N7 Cd1 121.6(4) . .
C22 N7 Cd1 121.6(4) . .
C33 N8 C31 116.7(5) . .
C33 N8 Cd2 123.0(4) . 3_545
C31 N8 Cd2 120.3(4) . 3_545
C1 O1 Cd1 148.4(3) . .
C1 O1 Cd2 86.5(3) . .
Cd1 O1 Cd2 124.21(15) . .
C1 O2 Cd2 96.9(3) . .
C8 O7 Cd2 123.6(4) . .
C8 O8 Cd1 147.0(4) . .
C15 O14 Cd2 103.1(4) . .

loop_
_geom_bond_atom_site_label_1
_geom_bond_atom_site_label_2
_geom_bond_distance
_geom_bond_site_symmetry_2
Cd1 O8 2.226(4) .
Cd1 O8 2.226(4) 5_656
Cd1 N7 2.322(4) 5_656
Cd1 N7 2.322(4) .
Cd1 O1 2.344(4) .
Cd1 O1 2.344(4) 5_656
Cd2 O14 2.199(4) .
Cd2 N8 2.260(4) 3_455
Cd2 O7 2.275(4) .
Cd2 O2 2.310(4) .
Cd2 O1 2.531(4) .
Cd2 C1 2.756(5) .
C1 O2 1.252(6) .
C1 O1 1.256(6) .
C1 C2 1.505(7) .
C2 C7 1.382(7) .
C2 C3 1.382(7) .
C3 C4 1.372(7) .
C3 H3 0.9300 .
C4 C5 1.377(7) .
C4 N1 1.480(7) .
C5 C6 1.391(8) .
C5 C5 1.502(10) 2_655
C6 C7 1.375(7) .
C6 N2 1.474(7) .
C7 H7 0.9300 .
C8 O8 1.239(7) .
C8 O7 1.253(7) .
C8 C9 1.513(7) .
C9 C10 1.387(7) .
C9 C14 1.387(8) .
C10 C11 1.380(7) .
C10 H10 0.9300 .
C11 C12 1.395(8) .
C11 N4 1.470(7) .
C12 C13 1.390(8) .
C12 C19 1.510(7) 4_646
C13 C14 1.381(7) .
C13 N3 1.472(7) .
C14 H14 0.9300 .
C15 O13 1.220(7) .
C15 O14 1.257(7) .
C15 C16 1.520(8) .
C16 C17 1.368(8) .
C16 C21 1.378(8) .
C17 C18 1.380(7) .
C17 H17 0.9300 .
C18 C19 1.407(7) .
C18 N6 1.469(7) .
C19 C20 1.394(8) .
C19 C12 1.510(7) 4_656
C20 C21 1.381(8) .
C20 N5 1.477(8) .
C21 H21 0.9300 .
C22 N7 1.336(7) .
C22 C23 1.374(8) .
C22 H22 0.9300 .
C23 C24 1.410(8) .
C23 H23 0.9300 .
C24 C25 1.400(8) .
C24 C27 1.466(7) .
C25 C26 1.379(8) .
C25 H25 0.9300 .
C26 N7 1.325(7) .
C26 H26 0.9300 .
C27 C28 1.319(9) .
C27 H27 0.9300 .
C28 C29 1.486(8) .
C28 H28 0.9300 .
C29 C32 1.357(9) .
C29 C30 1.367(9) .
C30 C31 1.375(8) .
C30 H30 0.9300 .
C31 N8 1.341(7) .
C31 H31 0.9300 .
C32 C33 1.379(8) .
C32 H32 0.9300 .
C33 N8 1.336(7) .
C33 H33 0.9300 .
N1 O4 1.197(7) .
N1 O3 1.224(8) .
N2 O6 1.201(6) .
N2 O5 1.208(6) .
N3 O10 1.189(6) .
N3 O9 1.196(7) .
N4 O12 1.218(6) .
N4 O11 1.220(7) .
N5 O15 1.182(7) .
N5 O16 1.200(7) .
N6 O18 1.181(6) .
N6 O17 1.194(7) .
N8 Cd2 2.260(4) 3_545

loop_
_geom_torsion_atom_site_label_1
_geom_torsion_atom_site_label_2
_geom_torsion_atom_site_label_3
_geom_torsion_atom_site_label_4
_geom_torsion
_geom_torsion_site_symmetry_1
_geom_torsion_site_symmetry_4
O14 Cd2 C1 O2 -78.5(3) . .
N8 Cd2 C1 O2 77.0(3) 3_455 .
O7 Cd2 C1 O2 176.3(3) . .
O1 Cd2 C1 O2 173.7(5) . .
O14 Cd2 C1 O1 107.8(3) . .
N8 Cd2 C1 O1 -96.7(3) 3_455 .
O7 Cd2 C1 O1 2.6(3) . .
O2 Cd2 C1 O1 -173.7(5) . .
O14 Cd2 C1 C2 -38(2) . .
N8 Cd2 C1 C2 117(2) 3_455 .
O7 Cd2 C1 C2 -144(2) . .
O2 Cd2 C1 C2 40(2) . .
O1 Cd2 C1 C2 -146(2) . .
O2 C1 C2 C7 147.7(5) . .
O1 C1 C2 C7 -32.9(7) . .
Cd2 C1 C2 C7 111(2) . .
O2 C1 C2 C3 -31.4(7) . .
O1 C1 C2 C3 148.0(5) . .
Cd2 C1 C2 C3 -68(2) . .
C7 C2 C3 C4 -1.2(8) . .
C1 C2 C3 C4 177.9(5) . .
C2 C3 C4 C5 -1.0(9) . .
C2 C3 C4 N1 -179.1(5) . .
C3 C4 C5 C6 1.3(8) . .
N1 C4 C5 C6 179.3(6) . .
C3 C4 C5 C5 -170.2(6) . 2_655
N1 C4 C5 C5 7.9(9) . 2_655
C4 C5 C6 C7 0.6(8) . .
C5 C5 C6 C7 171.4(5) 2_655 .
C4 C5 C6 N2 178.3(5) . .
C5 C5 C6 N2 -10.9(9) 2_655 .
C5 C6 C7 C2 -2.7(9) . .
N2 C6 C7 C2 179.6(5) . .
C3 C2 C7 C6 2.9(8) . .
C1 C2 C7 C6 -176.2(5) . .
O8 C8 C9 C10 -178.1(5) . .
O7 C8 C9 C10 3.3(7) . .
O8 C8 C9 C14 4.3(7) . .
O7 C8 C9 C14 -174.2(5) . .
C14 C9 C10 C11 0.6(8) . .
C8 C9 C10 C11 -176.9(5) . .
C9 C10 C11 C12 3.4(8) . .
C9 C10 C11 N4 -176.9(5) . .
C10 C11 C12 C13 -4.8(8) . .
N4 C11 C12 C13 175.5(5) . .
C10 C11 C12 C19 169.7(5) . 4_646
N4 C11 C12 C19 -10.0(8) . 4_646
C11 C12 C13 C14 2.5(8) . .
C19 C12 C13 C14 -172.0(5) 4_646 .
C11 C12 C13 N3 178.4(5) . .
C19 C12 C13 N3 3.9(9) 4_646 .
C12 C13 C14 C9 1.3(9) . .
N3 C13 C14 C9 -174.8(5) . .
C10 C9 C14 C13 -2.9(8) . .
C8 C9 C14 C13 174.8(5) . .
O13 C15 C16 C17 -161.6(6) . .
O14 C15 C16 C17 17.8(8) . .
O13 C15 C16 C21 17.7(9) . .
O14 C15 C16 C21 -162.9(6) . .
C21 C16 C17 C18 2.1(9) . .
C15 C16 C17 C18 -178.7(5) . .
C16 C17 C18 C19 0.1(9) . .
C16 C17 C18 N6 -177.8(5) . .
C17 C18 C19 C20 -1.8(9) . .
N6 C18 C19 C20 175.9(5) . .
C17 C18 C19 C12 176.9(5) . 4_656
N6 C18 C19 C12 -5.4(9) . 4_656
C18 C19 C20 C21 1.6(9) . .
C12 C19 C20 C21 -177.1(6) 4_656 .
C18 C19 C20 N5 -179.4(6) . .
C12 C19 C20 N5 1.9(9) 4_656 .
C17 C16 C21 C20 -2.3(9) . .
C15 C16 C21 C20 178.4(5) . .
C19 C20 C21 C16 0.4(10) . .
N5 C20 C21 C16 -178.6(6) . .
N7 C22 C23 C24 1.0(11) . .
C22 C23 C24 C25 1.0(10) . .
C22 C23 C24 C27 -179.7(6) . .
C23 C24 C25 C26 -2.7(9) . .
C27 C24 C25 C26 177.9(6) . .
C24 C25 C26 N7 2.7(10) . .
C25 C24 C27 C28 -162.3(7) . .
C23 C24 C27 C28 18.3(12) . .
C24 C27 C28 C29 179.0(6) . .
C27 C28 C29 C32 -158.3(8) . .
C27 C28 C29 C30 20.6(12) . .
C32 C29 C30 C31 0.6(11) . .
C28 C29 C30 C31 -178.3(7) . .
C29 C30 C31 N8 0.1(11) . .
C30 C29 C32 C33 -1.4(11) . .
C28 C29 C32 C33 177.4(7) . .
C29 C32 C33 N8 1.7(12) . .
C3 C4 N1 O4 -142.1(6) . .
C5 C4 N1 O4 39.7(9) . .
C3 C4 N1 O3 36.7(9) . .
C5 C4 N1 O3 -141.5(7) . .
C7 C6 N2 O6 -175.1(6) . .
C5 C6 N2 O6 7.0(9) . .
C7 C6 N2 O5 3.0(9) . .
C5 C6 N2 O5 -174.9(6) . .
C14 C13 N3 O10 159.3(7) . .
C12 C13 N3 O10 -16.9(10) . .
C14 C13 N3 O9 -20.4(9) . .
C12 C13 N3 O9 163.3(7) . .
C10 C11 N4 O12 147.0(6) . .
C12 C11 N4 O12 -33.3(8) . .
C10 C11 N4 O11 -31.2(8) . .
C12 C11 N4 O11 148.5(6) . .
C21 C20 N5 O15 22.4(10) . .
C19 C20 N5 O15 -156.6(8) . .
C21 C20 N5 O16 -155.4(6) . .
C19 C20 N5 O16 25.6(10) . .
C17 C18 N6 O18 -176.1(7) . .
C19 C18 N6 O18 6.0(10) . .
C17 C18 N6 O17 2.7(9) . .
C19 C18 N6 O17 -175.1(7) . .
C25 C26 N7 C22 -0.7(9) . .
C25 C26 N7 Cd1 178.8(5) . .
C23 C22 N7 C26 -1.2(9) . .
C23 C22 N7 Cd1 179.3(5) . .
O8 Cd1 N7 C26 153.5(4) . .
O8 Cd1 N7 C26 -26.5(4) 5_656 .
N7 Cd1 N7 C26 -25(74) 5_656 .
O1 Cd1 N7 C26 -121.4(4) . .
O1 Cd1 N7 C26 58.6(4) 5_656 .
O8 Cd1 N7 C22 -27.0(5) . .
O8 Cd1 N7 C22 153.0(5) 5_656 .
N7 Cd1 N7 C22 154(74) 5_656 .
O1 Cd1 N7 C22 58.0(5) . .
O1 Cd1 N7 C22 -122.0(5) 5_656 .
C32 C33 N8 C31 -1.0(10) . .
C32 C33 N8 Cd2 177.9(6) . 3_545
C30 C31 N8 C33 0.1(10) . .
C30 C31 N8 Cd2 -178.9(5) . 3_545
O2 C1 O1 Cd1 161.5(4) . .
C2 C1 O1 Cd1 -17.9(9) . .
Cd2 C1 O1 Cd1 167.7(6) . .
O2 C1 O1 Cd2 -6.2(5) . .
C2 C1 O1 Cd2 174.4(4) . .
O8 Cd1 O1 C1 -176.8(7) . .
O8 Cd1 O1 C1 3.2(7) 5_656 .
N7 Cd1 O1 C1 -89.2(7) 5_656 .
N7 Cd1 O1 C1 90.8(7) . .
O1 Cd1 O1 C1 40(100) 5_656 .
O8 Cd1 O1 Cd2 -11.62(19) . .
O8 Cd1 O1 Cd2 168.38(19) 5_656 .
N7 Cd1 O1 Cd2 76.0(2) 5_656 .
N7 Cd1 O1 Cd2 -104.0(2) . .
O1 Cd1 O1 Cd2 -155(100) 5_656 .
O14 Cd2 O1 C1 -92.2(3) . .
N8 Cd2 O1 C1 89.3(3) 3_455 .
O7 Cd2 O1 C1 -177.8(3) . .
O2 Cd2 O1 C1 3.5(3) . .
O14 Cd2 O1 Cd1 95.5(2) . .
N8 Cd2 O1 Cd1 -83.0(2) 3_455 .
O7 Cd2 O1 Cd1 9.96(19) . .
O2 Cd2 O1 Cd1 -168.7(3) . .
C1 Cd2 O1 Cd1 -172.3(4) . .
O1 C1 O2 Cd2 6.9(5) . .
C2 C1 O2 Cd2 -173.7(4) . .
O14 Cd2 O2 C1 116.4(3) . .
N8 Cd2 O2 C1 -106.7(3) 3_455 .
O7 Cd2 O2 C1 -6.0(4) . .
O1 Cd2 O2 C1 -3.6(3) . .
O8 C8 O7 Cd2 -53.4(7) . .
C9 C8 O7 Cd2 124.9(4) . .
O14 Cd2 O7 C8 -108.4(4) . .
N8 Cd2 O7 C8 122.9(4) 3_455 .
O2 Cd2 O7 C8 21.4(6) . .
O1 Cd2 O7 C8 19.5(4) . .
C1 Cd2 O7 C8 18.3(5) . .
O7 C8 O8 Cd1 60.8(10) . .
C9 C8 O8 Cd1 -117.6(6) . .
O8 Cd1 O8 C8 124(100) 5_656 .
N7 Cd1 O8 C8 -110.9(7) 5_656 .
N7 Cd1 O8 C8 69.1(7) . .
O1 Cd1 O8 C8 -19.6(7) . .
O1 Cd1 O8 C8 160.4(7) 5_656 .
O13 C15 O14 Cd2 7.2(8) . .
C16 C15 O14 Cd2 -172.2(4) . .
N8 Cd2 O14 C15 169.1(4) 3_455 .
O7 Cd2 O14 C15 81.3(4) . .
O2 Cd2 O14 C15 -71.6(4) . .
O1 Cd2 O14 C15 -9.0(5) . .
C1 Cd2 O14 C15 -42.3(5) . .
